data_2236769
loop_
_publ_author_name
'Suarez, Sebastian A.'
'Hazari, Saroj K. S.'
'Ganguly, Biplab'
'Doctorovich, Fabio'
'G. Roy, Tapashi'
'Baggio, Ricardo'

_publ_section_title
;
 3-Methyl-5-methylsulfanyl-1,3,4-thiadiazole-2(3<i>H</i>)-thione
;
_journal_coeditor_code ZL2506
_journal_issue 10
_journal_name_full 'Acta Crystallographica Section E'
_journal_page_first o3045
_journal_page_last o3046
_journal_paper_doi 10.1107/S1600536812040147
_journal_volume 68
_journal_year 2012
_chemical_formula_iupac 'C4 H6 N2 S3'
_chemical_formula_moiety 'C4 H6 N2 S3'
_chemical_formula_sum 'C4 H6 N2 S3'
_chemical_formula_weight 178.30
_chemical_name_systematic
;
3-Methyl-5-methylsulfanyl-1,3,4-thiadiazole-2(3<i>H</i>)-thione
;
_space_group_IT_number 14
_symmetry_cell_setting monoclinic
_symmetry_space_group_name_Hall '-P 2ybc'
_symmetry_space_group_name_H-M 'P 1 21/c 1'
_atom_sites_solution_hydrogens geom
_atom_sites_solution_primary direct
_atom_sites_solution_secondary difmap
_audit_creation_method SHELXL-97
_cell_angle_alpha 90.0
_cell_angle_beta 106.661(5)
_cell_angle_gamma 90.0
_cell_formula_units_Z 8
_cell_length_a 9.3505(4)
_cell_length_b 22.4118(9)
_cell_length_c 7.6682(5)
_cell_measurement_reflns_used 6608
_cell_measurement_temperature 295(2)
_cell_measurement_theta_max 29.0065
_cell_measurement_theta_min 3.5361
_cell_volume 1539.50(14)
_computing_cell_refinement 'CrysAlis PRO (Oxford Diffraction, 2009)'
_computing_data_collection 'CrysAlis PRO (Oxford Diffraction, 2009)'
_computing_data_reduction 'CrysAlis PRO (Oxford Diffraction, 2009)'
_computing_molecular_graphics 'SHELXTL (Sheldrick, 2008)'
_computing_publication_material 'SHELXL97 (Sheldrick, 2008) and PLATON (Spek, 2009)'
_computing_structure_refinement 'SHELXL97 (Sheldrick, 2008)'
_computing_structure_solution 'SHELXS97 (Sheldrick, 2008)'
_diffrn_ambient_temperature 295(2)
_diffrn_measured_fraction_theta_full 0.997
_diffrn_measured_fraction_theta_max 0.927
_diffrn_measurement_device_type 'Oxford Diffraction Gemini CCD S Ultra'
_diffrn_measurement_method '\w scans, thick slices'
_diffrn_radiation_monochromator graphite
_diffrn_radiation_source 'fine-focus sealed tube'
_diffrn_radiation_type MoK\a
_diffrn_radiation_wavelength 0.71073
_diffrn_reflns_av_R_equivalents 0.0604
_diffrn_reflns_limit_h_max 12
_diffrn_reflns_limit_h_min -12
_diffrn_reflns_limit_k_max 29
_diffrn_reflns_limit_k_min -30
_diffrn_reflns_limit_l_max 10
_diffrn_reflns_limit_l_min -10
_diffrn_reflns_number 32965
_diffrn_reflns_theta_full 26
_diffrn_reflns_theta_max 29.07
_diffrn_reflns_theta_min 3.54
_exptl_absorpt_coefficient_mu 0.876
_exptl_absorpt_correction_T_max 0.84
_exptl_absorpt_correction_T_min 0.81
_exptl_absorpt_correction_type multi-scan
_exptl_absorpt_process_details '(CrysAlis PRO; Oxford Diffraction, 2009)'
_exptl_crystal_colour colourless
_exptl_crystal_density_diffrn 1.539
_exptl_crystal_density_method 'not measured'
_exptl_crystal_description prism
_exptl_crystal_F_000 736
_exptl_crystal_size_max 0.3
_exptl_crystal_size_mid 0.2
_exptl_crystal_size_min 0.2
_refine_diff_density_max 0.25
_refine_diff_density_min -0.266
_refine_ls_extinction_method none
_refine_ls_goodness_of_fit_ref 1.044
_refine_ls_hydrogen_treatment constr
_refine_ls_matrix_type full
_refine_ls_number_parameters 167
_refine_ls_number_reflns 3821
_refine_ls_number_restraints 0
_refine_ls_restrained_S_all 1.044
_refine_ls_R_factor_all 0.0684
_refine_ls_R_factor_gt 0.0396
_refine_ls_shift/su_max 0.001
_refine_ls_shift/su_mean 0
_refine_ls_structure_factor_coef Fsqd
_refine_ls_weighting_details 'calc w=1/[\s^2^(Fo^2^)+(0.0398P)^2^+0.5703P] where P=(Fo^2^+2Fc^2^)/3'
_refine_ls_weighting_scheme calc
_refine_ls_wR_factor_ref 0.1015
_reflns_number_gt 2690
_reflns_number_total 3821
_reflns_threshold_expression I>2sigma(I)
_cod_data_source_file zl2506.cif
_cod_data_source_block I
_cod_original_sg_symbol_Hall ' -P 2ybc'
_cod_original_sg_symbol_H-M 'P 21/c'
_cod_database_code 2236769
_cod_database_fobs_code 2236769

loop_
_symmetry_equiv_pos_as_xyz
'x, y, z'
'-x, y+1/2, -z+1/2'
'-x, -y, -z'
'x, -y-1/2, z-1/2'

loop_
_atom_site_type_symbol
_atom_site_label
_atom_site_fract_x
_atom_site_fract_y
_atom_site_fract_z
_atom_site_U_iso_or_equiv
_atom_site_adp_type
_atom_site_calc_flag
_atom_site_refinement_flags
_atom_site_occupancy
C C3 0.3939(3) 0.57279(10) 0.1948(4) 0.0553(6) Uani d . 1
H H3A 0.4718 0.5836 0.3019 0.083 Uiso calc R 1
H H3B 0.3252 0.6054 0.159 0.083 Uiso calc R 1
H H3C 0.4366 0.5637 0.098 0.083 Uiso calc R 1
C C4 -0.1404(3) 0.54132(12) 0.2162(4) 0.0595(7) Uani d . 1
H H4A -0.0915 0.5686 0.3112 0.089 Uiso calc R 1
H H4B -0.2458 0.5414 0.2022 0.089 Uiso calc R 1
H H4C -0.1228 0.5534 0.1041 0.089 Uiso calc R 1
C C7 0.0292(3) 0.67498(11) 0.0189(4) 0.0588(7) Uani d . 1
H H7A -0.0033 0.6733 0.1267 0.088 Uiso calc R 1
H H7B 0.0849 0.6396 0.011 0.088 Uiso calc R 1
H H7C -0.0561 0.6776 -0.0863 0.088 Uiso calc R 1
C C8 0.5833(3) 0.70055(13) 0.0599(4) 0.0654(7) Uani d . 1
H H8A 0.57 0.6818 0.1668 0.098 Uiso calc R 1
H H8B 0.6867 0.6988 0.0635 0.098 Uiso calc R 1
H H8C 0.5243 0.6801 -0.0464 0.098 Uiso calc R 1
S S3 0.55055(7) 0.44639(3) 0.29305(10) 0.05657(19) Uani d . 1
S S1 0.24366(7) 0.42026(3) 0.32098(9) 0.04892(17) Uani d . 1
S S2 -0.06774(7) 0.46747(3) 0.27437(9) 0.05080(17) Uani d . 1
N N1 0.3150(2) 0.52053(8) 0.2336(3) 0.0406(4) Uani d . 1
N N2 0.1669(2) 0.52810(8) 0.2290(3) 0.0420(4) Uani d . 1
C C1 0.3770(2) 0.46736(9) 0.2779(3) 0.0404(5) Uani d . 1
C C2 0.1153(2) 0.47832(10) 0.2715(3) 0.0414(5) Uani d . 1
S S6 -0.09695(7) 0.80636(3) 0.00218(11) 0.0622(2) Uani d . 1
S S4 0.22529(7) 0.83027(3) 0.03346(10) 0.05732(19) Uani d . 1
S S5 0.52524(7) 0.77719(3) 0.05225(10) 0.0598(2) Uani d . 1
N N3 0.1238(2) 0.72729(8) 0.0269(3) 0.0432(4) Uani d . 1
N N4 0.2722(2) 0.71785(8) 0.0383(3) 0.0469(5) Uani d . 1
C C5 0.0747(2) 0.78324(10) 0.0200(3) 0.0427(5) Uani d . 1
C C6 0.3387(3) 0.76844(10) 0.0417(3) 0.0445(5) Uani d . 1

loop_
_atom_site_aniso_label
_atom_site_aniso_U_11
_atom_site_aniso_U_22
_atom_site_aniso_U_33
_atom_site_aniso_U_12
_atom_site_aniso_U_13
_atom_site_aniso_U_23
C3 0.0555(15) 0.0384(13) 0.0799(18) -0.0036(11) 0.0321(14) 0.0124(12)
C4 0.0447(14) 0.0685(17) 0.0683(17) 0.0017(12) 0.0212(13) 0.0040(13)
C7 0.0499(14) 0.0406(13) 0.0840(19) -0.0117(11) 0.0164(13) -0.0036(12)
C8 0.0453(14) 0.0712(18) 0.083(2) 0.0059(13) 0.0242(14) 0.0050(15)
S3 0.0457(3) 0.0504(4) 0.0778(5) 0.0068(3) 0.0244(3) 0.0075(3)
S1 0.0477(3) 0.0377(3) 0.0634(4) -0.0060(2) 0.0192(3) 0.0043(3)
S2 0.0418(3) 0.0538(4) 0.0603(4) -0.0103(3) 0.0203(3) -0.0044(3)
N1 0.0373(9) 0.0368(10) 0.0511(11) -0.0027(8) 0.0179(8) 0.0035(8)
N2 0.0384(10) 0.0408(10) 0.0489(11) -0.0009(8) 0.0158(8) 0.0011(8)
C1 0.0428(12) 0.0364(11) 0.0439(12) -0.0031(9) 0.0155(10) 0.0012(9)
C2 0.0426(12) 0.0432(12) 0.0402(12) -0.0044(10) 0.0146(10) -0.0048(9)
S6 0.0477(4) 0.0524(4) 0.0906(5) 0.0060(3) 0.0264(4) -0.0029(3)
S4 0.0507(4) 0.0375(3) 0.0862(5) -0.0065(3) 0.0235(3) -0.0008(3)
S5 0.0433(3) 0.0608(4) 0.0790(5) -0.0070(3) 0.0235(3) 0.0066(3)
N3 0.0355(9) 0.0385(10) 0.0559(12) -0.0022(8) 0.0134(9) -0.0012(8)
N4 0.0389(10) 0.0429(11) 0.0586(12) -0.0011(8) 0.0136(9) 0.0008(9)
C5 0.0422(12) 0.0389(12) 0.0480(13) -0.0049(10) 0.0148(10) -0.0036(10)
C6 0.0399(12) 0.0467(13) 0.0472(13) -0.0025(10) 0.0129(10) 0.0017(10)

loop_
_atom_type_symbol
_atom_type_description
_atom_type_scat_dispersion_real
_atom_type_scat_dispersion_imag
_atom_type_scat_source
C C 0.003 0.002 'International Tables Vol C Tables 4.2.6.8 and 6.1.1.4'
H H 0 0 'International Tables Vol C Tables 4.2.6.8 and 6.1.1.4'
N N 0.006 0.003 'International Tables Vol C Tables 4.2.6.8 and 6.1.1.4'
S S 0.125 0.123 'International Tables Vol C Tables 4.2.6.8 and 6.1.1.4'

loop_
_geom_angle_atom_site_label_1
_geom_angle_atom_site_label_2
_geom_angle_atom_site_label_3
_geom_angle
N1 C3 H3A 109.5
N1 C3 H3B 109.5
H3A C3 H3B 109.5
N1 C3 H3C 109.5
H3A C3 H3C 109.5
H3B C3 H3C 109.5
S2 C4 H4A 109.5
S2 C4 H4B 109.5
H4A C4 H4B 109.5
S2 C4 H4C 109.5
H4A C4 H4C 109.5
H4B C4 H4C 109.5
N3 C7 H7A 109.5
N3 C7 H7B 109.5
H7A C7 H7B 109.5
N3 C7 H7C 109.5
H7A C7 H7C 109.5
H7B C7 H7C 109.5
S5 C8 H8A 109.5
S5 C8 H8B 109.5
H8A C8 H8B 109.5
S5 C8 H8C 109.5
H8A C8 H8C 109.5
H8B C8 H8C 109.5
C1 S1 C2 89.52(10)
C2 S2 C4 99.90(11)
C1 N1 N2 118.46(17)
C1 N1 C3 124.32(19)
N2 N1 C3 117.18(17)
C2 N2 N1 109.28(18)
N1 C1 S3 128.21(17)
N1 C1 S1 108.08(16)
S3 C1 S1 123.71(13)
N2 C2 S2 124.35(18)
N2 C2 S1 114.66(17)
S2 C2 S1 120.96(13)
C6 S4 C5 89.64(11)
C6 S5 C8 100.60(12)
C5 N3 N4 118.36(18)
C5 N3 C7 123.90(19)
N4 N3 C7 117.72(18)
C6 N4 N3 109.63(18)
N3 C5 S6 127.83(17)
N3 C5 S4 107.77(16)
S6 C5 S4 124.40(14)
N4 C6 S5 124.94(18)
N4 C6 S4 114.57(17)
S5 C6 S4 120.49(13)

loop_
_geom_bond_atom_site_label_1
_geom_bond_atom_site_label_2
_geom_bond_distance
C3 N1 1.460(3)
C3 H3A 0.96
C3 H3B 0.96
C3 H3C 0.96
C4 S2 1.796(3)
C4 H4A 0.96
C4 H4B 0.96
C4 H4C 0.96
C7 N3 1.459(3)
C7 H7A 0.96
C7 H7B 0.96
C7 H7C 0.96
C8 S5 1.797(3)
C8 H8A 0.96
C8 H8B 0.96
C8 H8C 0.96
S3 C1 1.662(2)
S1 C1 1.736(2)
S1 C2 1.737(2)
S2 C2 1.735(2)
N1 C1 1.326(3)
N1 N2 1.385(2)
N2 C2 1.294(3)
S6 C5 1.655(2)
S4 C6 1.735(2)
S4 C5 1.738(2)
S5 C6 1.734(2)
N3 C5 1.331(3)
N3 N4 1.382(3)
N4 C6 1.289(3)

loop_
_geom_contact_atom_site_label_1
_geom_contact_atom_site_label_2
_geom_contact_distance
_geom_contact_site_symmetry_2
_geom_contact_publ_flag
S3 S2 3.6438(10) 1_655 y
S2 S2 3.6319(9) 3_566 y
S6 S5 3.7189(11) 1_455 y
S3 S4 3.3671(10) 2_645 y
S1 S6 3.3621(10) 2_545 y
S1 S5 3.8332(11) 2_645 y
S2 S4 3.8778(10) 2_545 y

loop_
_geom_hbond_atom_site_label_D
_geom_hbond_atom_site_label_H
_geom_hbond_atom_site_label_A
_geom_hbond_site_symmetry_A
_geom_hbond_distance_DH
_geom_hbond_distance_HA
_geom_hbond_distance_DA
_geom_hbond_angle_DHA
C4 H4C Cg1 3_565 0.96 2.86 3.589(3) 134

loop_
_cod_related_entry_id
_cod_related_entry_database
_cod_related_entry_code
1 ChemSpider 4481224
